data_4112321
loop_
_publ_author_name
'Boris Le Guennic'
'Haijun Jiao'
'Samia Kahlal'
'Jean-Yves Saillard'
'Jean-Fran\,cois Halet'
'Sundargopal Ghosh'
'Maoyu Shang'
'Alicia M. Beatty'
'Arnold L. Rheingold'
'Thomas P. Fehlner'

_publ_section_title
;
 Synthesis and Characterization of Hypoelectronic Rhenaboranes. Analysis
 of the Geometric and Electronic Structures of Species Following Neither
 Borane nor Metal Cluster Electron-Counting Paradigms
;
_journal_name_full 'Journal of the American Chemical Society'
_journal_page_first 3203
_journal_page_last 3217
_journal_paper_doi 10.1021/ja039770b
_journal_volume 126
_journal_year 2004
_chemical_formula_sum 'C20 H36 B7 Cl Re2'
_chemical_formula_weight 760.01
_space_group_IT_number 14
_symmetry_cell_setting monoclinic
_symmetry_space_group_name_Hall '-P 2ybc'
_symmetry_space_group_name_H-M 'P 1 21/c 1'
_atom_sites_solution_hydrogens geom
_atom_sites_solution_primary direct
_atom_sites_solution_secondary difmap
_audit_creation_method SHELXL-97
_cell_angle_alpha 90.00
_cell_angle_beta 93.0820(10)
_cell_angle_gamma 90.00
_cell_formula_units_Z 4
_cell_length_a 9.3182(5)
_cell_length_b 11.6312(7)
_cell_length_c 23.1331(13)
_cell_measurement_reflns_used 7262
_cell_measurement_temperature 170(2)
_cell_measurement_theta_max 28.18
_cell_measurement_theta_min 2.485
_cell_volume 2503.6(2)
_computing_cell_refinement 'Bruker SMART'
_computing_data_collection 'Bruker SMART'
_computing_data_reduction 'Bruker SHELXTL'
_computing_molecular_graphics 'Bruker SHELXTL'
_computing_publication_material 'Bruker SHELXTL'
_computing_structure_refinement 'SHELXL-97 (Sheldrick, 1997)'
_computing_structure_solution 'SHELXS-97 (Sheldrick, 1990)'
_diffrn_ambient_temperature 170(2)
_diffrn_measured_fraction_theta_full 0.946
_diffrn_measured_fraction_theta_max 0.946
_diffrn_measurement_device_type 'CCD area detector'
_diffrn_measurement_method 'phi and omega scans'
_diffrn_radiation_monochromator graphite
_diffrn_radiation_source 'fine-focus sealed tube'
_diffrn_radiation_type MoK\a
_diffrn_radiation_wavelength 0.71073
_diffrn_reflns_av_R_equivalents 0.0312
_diffrn_reflns_av_sigmaI/netI 0.0353
_diffrn_reflns_limit_h_max 12
_diffrn_reflns_limit_h_min -10
_diffrn_reflns_limit_k_max 14
_diffrn_reflns_limit_k_min -12
_diffrn_reflns_limit_l_max 26
_diffrn_reflns_limit_l_min -29
_diffrn_reflns_number 15213
_diffrn_reflns_theta_full 28.23
_diffrn_reflns_theta_max 28.23
_diffrn_reflns_theta_min 1.76
_exptl_absorpt_coefficient_mu 9.774
_exptl_absorpt_correction_T_max 1.000
_exptl_absorpt_correction_T_min 0.584
_exptl_absorpt_correction_type empirical
_exptl_absorpt_process_details SADABS
_exptl_crystal_colour orange
_exptl_crystal_density_diffrn 2.016
_exptl_crystal_description prism
_exptl_crystal_F_000 1432
_exptl_crystal_size_max 0.26
_exptl_crystal_size_mid 0.23
_exptl_crystal_size_min 0.07
_refine_diff_density_max 1.539
_refine_diff_density_min -1.213
_refine_diff_density_rms 0.175
_refine_ls_extinction_method none
_refine_ls_goodness_of_fit_ref 1.064
_refine_ls_hydrogen_treatment riding
_refine_ls_matrix_type full
_refine_ls_number_parameters 278
_refine_ls_number_reflns 5864
_refine_ls_number_restraints 0
_refine_ls_restrained_S_all 1.064
_refine_ls_R_factor_all 0.0430
_refine_ls_R_factor_gt 0.0347
_refine_ls_shift/su_max 0.182
_refine_ls_shift/su_mean 0.006
_refine_ls_structure_factor_coef Fsqd
_refine_ls_weighting_details 'calc w=1/[\s^2^(Fo^2^)+(0.0519P)^2^+3.8538P] where P=(Fo^2^+2Fc^2^)/3'
_refine_ls_weighting_scheme calc
_refine_ls_wR_factor_gt 0.0884
_refine_ls_wR_factor_ref 0.0972
_reflns_number_gt 4930
_reflns_number_total 5864
_reflns_threshold_expression >2sigma(I)
_cod_data_source_file ja039770bsi20040204_114458_2.cif
_cod_data_source_block tf500m
_cod_database_code 4112321

loop_
_symmetry_equiv_pos_as_xyz
'x, y, z'
'-x, y+1/2, -z+1/2'
'-x, -y, -z'
'x, -y-1/2, z-1/2'

loop_
_atom_site_label
_atom_site_type_symbol
_atom_site_fract_x
_atom_site_fract_y
_atom_site_fract_z
_atom_site_U_iso_or_equiv
_atom_site_adp_type
_atom_site_occupancy
_atom_site_symmetry_multiplicity
_atom_site_calc_flag
_atom_site_refinement_flags
_atom_site_disorder_assembly
_atom_site_disorder_group
Re1 Re 0.12504(3) 0.11184(2) 0.346549(11) 0.03232(9) Uani 1 1 d . A .
Re2 Re 0.26628(3) 0.26755(2) 0.414104(11) 0.03601(9) Uani 1 1 d . . .
C21 C 0.3917(17) 0.2837(13) 0.5050(7) 0.039(3) Uiso 0.50 1 d P A 1
C22 C 0.3154(18) 0.3894(17) 0.4921(8) 0.047(4) Uiso 0.50 1 d P A 1
C23 C 0.376(2) 0.4368(15) 0.4446(9) 0.050(4) Uiso 0.50 1 d P A 1
C24 C 0.478(2) 0.3731(19) 0.4251(8) 0.049(4) Uiso 0.50 1 d P A 1
C25 C 0.4953(16) 0.2754(13) 0.4599(7) 0.038(3) Uiso 0.50 1 d P A 1
C26 C 0.366(3) 0.215(2) 0.5589(11) 0.096(7) Uiso 0.50 1 d P A 1
H26A H 0.4332 0.2407 0.5904 0.116 Uiso 0.50 1 calc PR A 1
H26B H 0.3818 0.1334 0.5513 0.116 Uiso 0.50 1 calc PR A 1
H26C H 0.2673 0.2270 0.5699 0.116 Uiso 0.50 1 calc PR A 1
C27 C 0.203(3) 0.432(2) 0.5299(11) 0.098(7) Uiso 0.50 1 d P A 1
H27A H 0.2474 0.4835 0.5593 0.117 Uiso 0.50 1 calc PR A 1
H27B H 0.1590 0.3667 0.5488 0.117 Uiso 0.50 1 calc PR A 1
H27C H 0.1300 0.4739 0.5064 0.117 Uiso 0.50 1 calc PR A 1
C28 C 0.335(3) 0.5514(19) 0.4221(10) 0.092(7) Uiso 0.50 1 d P A 1
H28A H 0.4010 0.6092 0.4395 0.110 Uiso 0.50 1 calc PR A 1
H28B H 0.2368 0.5691 0.4319 0.110 Uiso 0.50 1 calc PR A 1
H28C H 0.3416 0.5522 0.3799 0.110 Uiso 0.50 1 calc PR A 1
C29 C 0.587(3) 0.410(3) 0.3771(13) 0.115(9) Uiso 0.50 1 d P A 1
H29A H 0.6653 0.4557 0.3952 0.138 Uiso 0.50 1 calc PR A 1
H29B H 0.5358 0.4552 0.3469 0.138 Uiso 0.50 1 calc PR A 1
H29C H 0.6269 0.3405 0.3598 0.138 Uiso 0.50 1 calc PR A 1
C30 C 0.605(3) 0.188(2) 0.4602(11) 0.094(7) Uiso 0.50 1 d P A 1
H30A H 0.6908 0.2153 0.4824 0.113 Uiso 0.50 1 calc PR A 1
H30B H 0.6290 0.1715 0.4203 0.113 Uiso 0.50 1 calc PR A 1
H30C H 0.5694 0.1180 0.4781 0.113 Uiso 0.50 1 calc PR A 1
C21B C 0.4191(19) 0.4239(14) 0.4240(7) 0.037(3) Uiso 0.50 1 d P A 2
C22B C 0.4974(15) 0.3258(16) 0.4364(7) 0.036(3) Uiso 0.50 1 d P A 2
C23B C 0.434(2) 0.2680(13) 0.4877(8) 0.043(4) Uiso 0.50 1 d P A 2
C24B C 0.3121(13) 0.3482(13) 0.5034(6) 0.027(3) Uiso 0.50 1 d P A 2
C25B C 0.3107(15) 0.4402(11) 0.4621(6) 0.029(2) Uiso 0.50 1 d P A 2
C26B C 0.453(2) 0.5036(17) 0.3728(8) 0.070(5) Uiso 0.50 1 d P A 2
H26D H 0.5217 0.5629 0.3863 0.084 Uiso 0.50 1 calc PR A 2
H26E H 0.3643 0.5402 0.3575 0.084 Uiso 0.50 1 calc PR A 2
H26F H 0.4947 0.4581 0.3423 0.084 Uiso 0.50 1 calc PR A 2
C27B C 0.625(3) 0.294(2) 0.4013(11) 0.104(8) Uiso 0.50 1 d P A 2
H27D H 0.7124 0.3285 0.4191 0.125 Uiso 0.50 1 calc PR A 2
H27E H 0.6088 0.3230 0.3617 0.125 Uiso 0.50 1 calc PR A 2
H27F H 0.6353 0.2103 0.4005 0.125 Uiso 0.50 1 calc PR A 2
C28B C 0.471(2) 0.1752(17) 0.5275(8) 0.071(5) Uiso 0.50 1 d P A 2
H28D H 0.5457 0.2010 0.5559 0.085 Uiso 0.50 1 calc PR A 2
H28E H 0.5062 0.1095 0.5059 0.085 Uiso 0.50 1 calc PR A 2
H28F H 0.3853 0.1524 0.5475 0.085 Uiso 0.50 1 calc PR A 2
C29B C 0.2135(19) 0.3469(16) 0.5522(8) 0.061(4) Uiso 0.50 1 d P A 2
H29D H 0.2588 0.3872 0.5856 0.073 Uiso 0.50 1 calc PR A 2
H29E H 0.1936 0.2671 0.5629 0.073 Uiso 0.50 1 calc PR A 2
H29F H 0.1232 0.3853 0.5401 0.073 Uiso 0.50 1 calc PR A 2
C30B C 0.2250(18) 0.5480(14) 0.4630(8) 0.058(4) Uiso 0.50 1 d P A 2
H30D H 0.2768 0.6053 0.4873 0.069 Uiso 0.50 1 calc PR A 2
H30E H 0.1317 0.5320 0.4789 0.069 Uiso 0.50 1 calc PR A 2
H30F H 0.2101 0.5778 0.4235 0.069 Uiso 0.50 1 calc PR A 2
Cl1 Cl 0.4372(5) 0.2225(5) 0.27764(19) 0.144(2) Uani 0.80 1 d P . .
Cl1A Cl 0.1718(19) 0.0210(15) 0.4915(6) 0.102(5) Uani 0.20 1 d P . .
B6 B 0.1695(10) 0.1118(7) 0.4378(4) 0.0445(19) Uani 1 1 d . A .
B7 B 0.321(2) 0.117(2) 0.3842(9) 0.162(10) Uani 1 1 d . A .
H7 H 0.4145 0.0592 0.3882 0.195 Uiso 1 1 d R . .
B1 B 0.3001(11) 0.2161(8) 0.3289(4) 0.053(2) Uani 1 1 d . A .
B2 B 0.1415(9) 0.3039(6) 0.3268(3) 0.060(3) Uani 1 1 d . A .
H2 H 0.1776 0.3437 0.2870 0.09(3) Uiso 1 1 d R . .
B3 B -0.0230(9) 0.2536(6) 0.3481(3) 0.063(3) Uani 1 1 d R . .
H3 H -0.1146 0.2607 0.3163 0.076 Uiso 1 1 d R . .
B4 B 0.0667(12) 0.3531(9) 0.3891(5) 0.065(3) Uani 1 1 d . A .
H4 H 0.0219 0.4351 0.4035 0.078 Uiso 1 1 d R . .
B5 B 0.0331(9) 0.2168(9) 0.4185(4) 0.051(2) Uani 1 1 d . A .
H5 H -0.0426 0.2105 0.4533 0.061 Uiso 1 1 d R . .
C1 C -0.0521(8) -0.0212(6) 0.3231(3) 0.0419(16) Uani 1 1 d . . .
C2 C -0.0224(9) 0.0402(6) 0.2718(3) 0.0491(18) Uani 1 1 d . A .
C3 C 0.1217(9) 0.0180(6) 0.2591(3) 0.0493(18) Uani 1 1 d . . .
C4 C 0.1803(8) -0.0567(6) 0.3019(3) 0.0482(18) Uani 1 1 d . A .
C5 C 0.0732(8) -0.0814(6) 0.3421(3) 0.0411(15) Uani 1 1 d . A .
C6 C -0.1962(9) -0.0269(8) 0.3486(5) 0.073(3) Uani 1 1 d . A .
H6A H -0.2509 -0.0916 0.3316 0.087 Uiso 1 1 calc R . .
H6B H -0.2485 0.0449 0.3404 0.087 Uiso 1 1 calc R . .
H6C H -0.1835 -0.0376 0.3906 0.087 Uiso 1 1 calc R . .
C7 C -0.1306(13) 0.1046(7) 0.2347(4) 0.083(4) Uani 1 1 d . . .
H7A H -0.1764 0.0522 0.2061 0.099 Uiso 1 1 calc R A .
H7B H -0.0828 0.1669 0.2147 0.099 Uiso 1 1 calc R . .
H7C H -0.2036 0.1369 0.2590 0.099 Uiso 1 1 calc R . .
C8 C 0.1921(15) 0.0576(10) 0.2056(4) 0.097(4) Uani 1 1 d . A .
H8A H 0.1732 0.0016 0.1745 0.117 Uiso 1 1 calc R . .
H8B H 0.2960 0.0643 0.2139 0.117 Uiso 1 1 calc R . .
H8C H 0.1529 0.1325 0.1936 0.117 Uiso 1 1 calc R . .
C9 C 0.3262(10) -0.1103(9) 0.3012(6) 0.088(4) Uani 1 1 d . . .
H9A H 0.3200 -0.1823 0.2792 0.105 Uiso 1 1 calc R A .
H9B H 0.3623 -0.1262 0.3409 0.105 Uiso 1 1 calc R . .
H9C H 0.3920 -0.0574 0.2829 0.105 Uiso 1 1 calc R . .
C10 C 0.0877(13) -0.1663(7) 0.3909(4) 0.075(3) Uani 1 1 d . . .
H10A H 0.0577 -0.2426 0.3768 0.090 Uiso 1 1 calc R A .
H10B H 0.0267 -0.1425 0.4219 0.090 Uiso 1 1 calc R . .
H10C H 0.1881 -0.1694 0.4057 0.090 Uiso 1 1 calc R . .

loop_
_atom_site_aniso_label
_atom_site_aniso_U_11
_atom_site_aniso_U_22
_atom_site_aniso_U_33
_atom_site_aniso_U_23
_atom_site_aniso_U_13
_atom_site_aniso_U_12
Re1 0.03651(15) 0.03105(14) 0.03004(14) -0.00217(9) 0.00771(10) -0.00210(9)
Re2 0.03533(15) 0.03951(16) 0.03368(15) -0.00218(10) 0.00630(10) -0.00486(10)
Cl1 0.135(4) 0.217(5) 0.086(3) -0.057(3) 0.066(3) -0.108(4)
Cl1A 0.115(12) 0.121(12) 0.068(8) -0.020(8) 0.001(8) -0.037(10)
B6 0.052(5) 0.047(5) 0.035(4) -0.001(3) 0.006(3) -0.016(4)
B7 0.080(11) 0.26(3) 0.144(18) -0.090(18) -0.019(11) 0.024(14)
B1 0.062(6) 0.063(6) 0.036(4) -0.009(4) 0.017(4) -0.033(5)
B2 0.104(8) 0.037(4) 0.038(5) -0.004(4) -0.010(5) -0.007(5)
B3 0.061(6) 0.058(6) 0.069(7) -0.027(5) -0.016(5) 0.017(5)
B4 0.074(7) 0.058(6) 0.060(6) -0.027(5) -0.018(5) 0.021(5)
B5 0.031(4) 0.074(6) 0.050(5) -0.021(4) 0.015(3) -0.006(4)
C1 0.045(4) 0.038(4) 0.043(4) -0.006(3) 0.004(3) -0.007(3)
C2 0.071(5) 0.035(4) 0.040(4) -0.004(3) -0.009(4) -0.010(3)
C3 0.067(5) 0.043(4) 0.039(4) -0.009(3) 0.012(3) -0.008(4)
C4 0.051(4) 0.039(4) 0.055(5) -0.021(3) 0.003(3) 0.001(3)
C5 0.054(4) 0.029(3) 0.039(4) 0.001(3) -0.005(3) -0.004(3)
C6 0.043(5) 0.073(6) 0.104(8) -0.022(5) 0.021(5) -0.020(4)
C7 0.125(9) 0.045(5) 0.072(7) -0.007(4) -0.050(6) 0.011(5)
C8 0.157(11) 0.095(8) 0.044(5) -0.021(5) 0.037(6) -0.053(8)
C9 0.053(5) 0.080(7) 0.131(10) -0.054(7) 0.013(6) 0.011(5)
C10 0.125(9) 0.039(5) 0.060(6) 0.008(4) -0.012(6) -0.014(5)

loop_
_atom_type_symbol
_atom_type_description
_atom_type_scat_dispersion_real
_atom_type_scat_dispersion_imag
_atom_type_scat_source
C C 0.0033 0.0016 'International Tables Vol C Tables 4.2.6.8 and 6.1.1.4'
H H 0.0000 0.0000 'International Tables Vol C Tables 4.2.6.8 and 6.1.1.4'
B B 0.0013 0.0007 'International Tables Vol C Tables 4.2.6.8 and 6.1.1.4'
Re Re -1.0185 7.2310 'International Tables Vol C Tables 4.2.6.8 and 6.1.1.4'
Cl Cl 0.1484 0.1585 'International Tables Vol C Tables 4.2.6.8 and 6.1.1.4'

loop_
_geom_angle_atom_site_label_1
_geom_angle_atom_site_label_2
_geom_angle_atom_site_label_3
_geom_angle
B7 Re1 B1 50.2(8)
B7 Re1 B6 55.8(7)
B1 Re1 B6 94.7(3)
B7 Re1 B3 123.2(7)
B1 Re1 B3 93.8(4)
B6 Re1 B3 94.3(3)
B7 Re1 B5 92.1(6)
B1 Re1 B5 99.2(3)
B6 Re1 B5 48.2(3)
B3 Re1 B5 46.2(3)
B7 Re1 B2 89.5(8)
B1 Re1 B2 48.2(4)
B6 Re1 B2 100.7(3)
B3 Re1 B2 45.92(13)
B5 Re1 B2 69.7(3)
B7 Re1 C4 89.9(6)
B1 Re1 C4 102.2(3)
B6 Re1 C4 114.3(3)
B3 Re1 C4 145.5(3)
B5 Re1 C4 153.6(3)
B2 Re1 C4 136.7(3)
B7 Re1 C3 111.7(6)
B1 Re1 C3 94.4(3)
B6 Re1 C3 150.0(3)
B3 Re1 C3 113.6(3)
B5 Re1 C3 156.0(3)
B2 Re1 C3 106.6(3)
C4 Re1 C3 35.7(3)
B7 Re1 C5 103.5(8)
B1 Re1 C5 136.3(4)
B6 Re1 C5 94.2(3)
B3 Re1 C5 128.0(3)
B5 Re1 C5 118.2(3)
B2 Re1 C5 164.1(2)
C4 Re1 C5 36.3(3)
C3 Re1 C5 60.2(3)
B7 Re1 C1 138.8(8)
B1 Re1 C1 154.1(3)
B6 Re1 C1 109.4(3)
B3 Re1 C1 93.8(3)
B5 Re1 C1 103.9(3)
B2 Re1 C1 131.6(3)
C4 Re1 C1 59.6(3)
C3 Re1 C1 59.9(3)
C5 Re1 C1 35.7(2)
B7 Re1 C2 146.9(6)
B1 Re1 C2 120.2(3)
B6 Re1 C2 145.1(3)
B3 Re1 C2 86.1(3)
B5 Re1 C2 120.8(3)
B2 Re1 C2 104.3(2)
C4 Re1 C2 59.4(3)
C3 Re1 C2 35.8(3)
C5 Re1 C2 59.9(2)
C1 Re1 C2 36.0(3)
B7 Re1 Re2 46.8(6)
B1 Re1 Re2 50.2(2)
B6 Re1 Re2 50.3(2)
B3 Re1 Re2 76.62(18)
B5 Re1 Re2 53.4(2)
B2 Re1 Re2 54.70(16)
C4 Re1 Re2 136.43(19)
C3 Re1 Re2 144.5(2)
C5 Re1 Re2 141.19(17)
C1 Re1 Re2 155.55(18)
C2 Re1 Re2 158.79(18)
B7 Re2 B1 50.3(8)
B7 Re2 B6 56.3(8)
B1 Re2 B6 95.0(3)
B7 Re2 B4 123.5(6)
B1 Re2 B4 92.9(4)
B6 Re2 B4 95.2(4)
B7 Re2 C23B 95.0(7)
B1 Re2 C23B 125.3(6)
B6 Re2 C23B 95.5(5)
B4 Re2 C23B 139.0(6)
B7 Re2 B5 92.8(6)
B1 Re2 B5 99.3(3)
B6 Re2 B5 48.6(4)
B4 Re2 B5 46.8(4)
C23B Re2 B5 126.7(6)
B7 Re2 C24B 130.2(7)
B1 Re2 C24B 159.1(4)
B6 Re2 C24B 100.3(4)
B4 Re2 C24B 99.7(4)
C23B Re2 C24B 39.4(6)
B5 Re2 C24B 101.5(4)
B7 Re2 C22B 95.0(7)
B1 Re2 C22B 96.3(4)
B6 Re2 C22B 127.3(6)
B4 Re2 C22B 135.2(6)
C23B Re2 C22B 38.8(6)
B5 Re2 C22B 164.2(5)
C24B Re2 C22B 63.1(5)
B7 Re2 C23 138.7(8)
B1 Re2 C23 116.3(6)
B6 Re2 C23 147.2(6)
B4 Re2 C23 92.8(5)
C23B Re2 C23 59.2(6)
B5 Re2 C23 128.2(6)
C24B Re2 C23 46.9(6)
C22B Re2 C23 44.3(6)
B7 Re2 C21B 124.7(8)
B1 Re2 C21B 101.2(5)
B6 Re2 C21B 156.7(4)
B4 Re2 C21B 100.4(5)
C23B Re2 C21B 61.5(5)
B5 Re2 C21B 142.1(6)
C24B Re2 C21B 60.3(5)
C22B Re2 C21B 34.8(5)
C23 Re2 C21B 16.4(5)
B7 Re2 B2 89.0(6)
B1 Re2 B2 47.7(4)
B6 Re2 B2 100.5(3)
B4 Re2 B2 45.4(3)
C23B Re2 B2 163.0(5)
B5 Re2 B2 69.4(3)
C24B Re2 B2 140.7(4)
C22B Re2 B2 124.4(5)
C23 Re2 B2 107.7(5)
C21B Re2 B2 102.8(4)
B7 Re2 C22 140.9(7)
B1 Re2 C22 150.5(5)
B6 Re2 C22 113.0(6)
B4 Re2 C22 93.3(5)
C23B Re2 C22 46.4(6)
B5 Re2 C22 105.9(5)
C24B Re2 C22 13.6(5)
C22B Re2 C22 60.0(6)
C23 Re2 C22 34.6(7)
C21B Re2 C22 49.3(6)
B2 Re2 C22 129.5(5)
C22 C21 C25 104.3(13)
C22 C21 C26 121.5(19)
C25 C21 C26 133.9(17)
C22 C21 Re2 70.6(9)
C25 C21 Re2 71.0(8)
C26 C21 Re2 127.1(12)
C23 C22 C21 106.7(16)
C23 C22 C27 132(2)
C21 C22 C27 121(2)
C23 C22 Re2 72.3(10)
C21 C22 Re2 73.4(9)
C27 C22 Re2 123.2(13)
C24 C23 C22 112.7(18)
C24 C23 C28 125(2)
C22 C23 C28 122(2)
C24 C23 Re2 74.2(10)
C22 C23 Re2 73.1(10)
C28 C23 Re2 124.2(13)
C23 C24 C25 109.1(17)
C23 C24 C29 126(2)
C25 C24 C29 124(2)
C23 C24 Re2 73.1(10)
C25 C24 Re2 72.9(9)
C29 C24 Re2 129.1(14)
C24 C25 C30 130(2)
C24 C25 C21 107.2(13)
C30 C25 C21 122.6(18)
C24 C25 Re2 72.2(9)
C30 C25 Re2 127.3(12)
C21 C25 Re2 72.7(8)
C22B C21B C25B 112.1(13)
C22B C21B C26B 121.8(19)
C25B C21B C26B 126.0(16)
C22B C21B Re2 71.7(8)
C25B C21B Re2 72.8(8)
C26B C21B Re2 123.0(11)
C21B C22B C23B 107.9(13)
C21B C22B C27B 121(2)
C23B C22B C27B 131(2)
C21B C22B Re2 73.5(8)
C23B C22B Re2 69.1(8)
C27B C22B Re2 124.0(12)
C28B C23B C22B 138.0(19)
C28B C23B C24B 117.2(18)
C22B C23B C24B 104.0(13)
C28B C23B Re2 127.6(12)
C22B C23B Re2 72.0(8)
C24B C23B Re2 71.7(7)
C25B C24B C29B 121.9(13)
C25B C24B C23B 106.0(12)
C29B C24B C23B 132.0(15)
C25B C24B Re2 73.1(7)
C29B C24B Re2 125.8(10)
C23B C24B Re2 68.9(8)
C21B C25B C24B 109.9(11)
C21B C25B C30B 122.3(14)
C24B C25B C30B 127.2(14)
C21B C25B Re2 72.3(8)
C24B C25B Re2 70.7(7)
C30B C25B Re2 130.9(9)
Cl1A B6 B5 127.5(9)
Cl1A B6 B7 121.9(11)
B5 B6 B7 110.6(9)
Cl1A B6 Re2 140.0(7)
B5 B6 Re2 70.1(4)
B7 B6 Re2 58.0(8)
Cl1A B6 Re1 138.6(7)
B5 B6 Re1 70.0(4)
B7 B6 Re1 58.1(6)
Re2 B6 Re1 78.8(3)
B1 B7 B6 116.1(12)
B1 B7 Re2 69.0(10)
B6 B7 Re2 65.7(7)
B1 B7 Re1 68.3(8)
B6 B7 Re1 66.1(7)
Re2 B7 Re1 86.0(8)
B7 B1 Cl1 117.6(10)
B7 B1 B2 117.3(9)
Cl1 B1 B2 125.1(7)
B7 B1 Re1 61.5(7)
Cl1 B1 Re1 138.2(5)
B2 B1 Re1 71.6(4)
B7 B1 Re2 60.8(7)
Cl1 B1 Re2 139.3(5)
B2 B1 Re2 72.4(4)
Re1 B1 Re2 79.8(3)
B4 B2 B3 58.3(5)
B4 B2 B1 122.3(6)
B3 B2 B1 122.6(4)
B4 B2 Re1 97.0(5)
B3 B2 Re1 62.9(2)
B1 B2 Re1 60.2(3)
B4 B2 Re2 62.6(4)
B3 B2 Re2 95.8(2)
B1 B2 Re2 59.9(3)
Re1 B2 Re2 71.6(2)
B4 B3 B2 60.7(5)
B4 B3 B5 61.7(5)
B2 B3 B5 97.1(4)
B4 B3 Re1 103.7(5)
B2 B3 Re1 71.2(2)
B5 B3 Re1 70.5(4)
B3 B4 B2 61.0(4)
B3 B4 B5 60.5(5)
B2 B4 B5 96.4(6)
B3 B4 Re2 103.1(5)
B2 B4 Re2 72.0(4)
B5 B4 Re2 69.5(4)
B3 B5 B4 57.8(5)
B3 B5 B6 124.9(6)
B4 B5 B6 124.7(6)
B3 B5 Re2 97.7(5)
B4 B5 Re2 63.6(4)
B6 B5 Re2 61.4(4)
B3 B5 Re1 63.3(4)
B4 B5 Re1 96.9(5)
B6 B5 Re1 61.8(4)
Re2 B5 Re1 72.9(2)
C5 C1 C2 108.3(7)
C5 C1 C6 126.9(7)
C2 C1 C6 124.6(8)
C5 C1 Re1 72.0(4)
C2 C1 Re1 72.0(4)
C6 C1 Re1 125.6(5)
C3 C2 C1 108.0(7)
C3 C2 C7 126.4(8)
C1 C2 C7 125.2(9)
C3 C2 Re1 71.7(4)
C1 C2 Re1 72.0(4)
C7 C2 Re1 127.4(5)
C4 C3 C2 107.7(7)
C4 C3 C8 126.8(9)
C2 C3 C8 125.1(9)
C4 C3 Re1 71.8(4)
C2 C3 Re1 72.5(4)
C8 C3 Re1 126.4(6)
C3 C4 C5 108.9(7)
C3 C4 C9 124.6(9)
C5 C4 C9 126.2(8)
C3 C4 Re1 72.5(4)
C5 C4 Re1 72.4(4)
C9 C4 Re1 126.1(5)
C1 C5 C4 107.0(6)
C1 C5 C10 126.9(8)
C4 C5 C10 125.7(8)
C1 C5 Re1 72.4(4)
C4 C5 Re1 71.3(4)
C10 C5 Re1 126.8(5)

loop_
_geom_bond_atom_site_label_1
_geom_bond_atom_site_label_2
_geom_bond_distance
Re1 B7 1.978(17)
Re1 B1 2.091(8)
Re1 B6 2.129(8)
Re1 B3 2.151(7)
Re1 B5 2.269(8)
Re1 B2 2.286(7)
Re1 C4 2.287(7)
Re1 C3 2.297(7)
Re1 C5 2.300(6)
Re1 C1 2.306(7)
Re1 C2 2.306(7)
Re1 Re2 2.6895(4)
Re2 B7 1.96(2)
Re2 B1 2.100(9)
Re2 B6 2.109(8)
Re2 B4 2.160(10)
Re2 C23B 2.250(15)
Re2 B5 2.259(8)
Re2 C24B 2.289(12)
Re2 C22B 2.290(13)
Re2 C23 2.311(17)
Re2 C21B 2.314(14)
Re2 B2 2.314(7)
Re2 C22 2.320(17)
C21 C22 1.44(2)
C21 C25 1.46(2)
C21 C26 1.51(3)
C22 C23 1.38(3)
C22 C27 1.48(3)
C23 C24 1.30(3)
C23 C28 1.47(3)
C24 C25 1.40(2)
C24 C29 1.60(3)
C25 C30 1.44(3)
C21B C22B 1.38(2)
C21B C25B 1.39(2)
C21B C26B 1.55(2)
C22B C23B 1.51(2)
C22B C27B 1.52(3)
C23B C28B 1.45(2)
C23B C24B 1.53(2)
C24B C25B 1.434(18)
C24B C29B 1.49(2)
C25B C30B 1.49(2)
Cl1 B1 1.791(10)
Cl1A B6 1.630(19)
B6 B5 1.801(13)
B6 B7 1.93(2)
B7 B1 1.73(3)
B1 B2 1.795(14)
B2 B4 1.731(13)
B2 B3 1.7354
B3 B4 1.690(12)
B3 B5 1.738(12)
B4 B5 1.759(16)
C1 C5 1.410(10)
C1 C2 1.426(10)
C1 C6 1.497(11)
C2 C3 1.414(12)
C2 C7 1.489(11)
C3 C4 1.405(11)
C3 C8 1.503(12)
C4 C5 1.429(11)
C4 C9 1.497(11)
C5 C10 1.500(10)
